data_1509931
loop_
_publ_author_name
'Merlo, F.'
'Ferretti, M.'
'Bruzzone, G.'

_publ_section_title
;
 The Ba-Ag system
;
_journal_name_full 'Journal of the Less-Common Metals'
_journal_page_first 259
_journal_page_last 264
_journal_paper_doi 10.1016/0022-5088(87)90213-X
_journal_volume 128
_journal_year 1987
_chemical_formula_sum 'Ag5.42 Ba0.8'
_chemical_name_systematic '(Ag6.775 Ba).8'
_space_group_IT_number 191
_symmetry_space_group_name_Hall '-P 6 2'
_symmetry_space_group_name_H-M 'P 6/m m m'
_cell_angle_alpha 90
_cell_angle_beta 90
_cell_angle_gamma 120
_cell_formula_units_Z 1
_cell_length_a 5.687
_cell_length_b 5.687
_cell_length_c 4.695
_cell_volume 131.502
_citation_journal_id_ASTM JCOMAH
_cod_data_source_file silver3-x_225.cif
_cod_data_source_block Ag5.42Ba0.8
_cod_original_cell_volume 131.5021
_cod_database_code 1509931

loop_
_symmetry_equiv_pos_as_xyz
x,y,z
x-y,x,z
-y,x-y,z
-x,-y,z
-x+y,-x,z
y,-x+y,z
-y,-x,-z
x-y,-y,-z
x,x-y,-z
y,x,-z
-x+y,y,-z
-x,-x+y,-z
-x,-y,-z
-x+y,-x,-z
y,-x+y,-z
x,y,-z
x-y,x,-z
-y,x-y,-z
y,x,z
-x+y,y,z
-x,-x+y,z
-y,-x,z
x-y,-y,z
x,x-y,z

loop_
_atom_site_label
_atom_site_type_symbol
_atom_site_fract_x
_atom_site_fract_y
_atom_site_fract_z
_atom_site_occupancy
_atom_site_U_iso_or_equiv
Ag3 Ag 0.5 0 0.5 1 0.0
Ba1 Ba 0 0 0 0.8 0.0
Ag1 Ag 0.3333 0.6667 0 0.47 0.0
Ag2 Ag 0 0 0.2921 0.2 0.0
Ag4 Ag 0.2905 0.581 0 0.18 0.0
